data_7026043
loop_
_publ_author_name
'Tanabe, Taro'
'Brennessel, William W.'
'Clot, Eric'
'Eisenstein, Odile'
'Jones, William D.'

_publ_section_title
;
 Synthesis, structure, and reductive elimination in the series
 Tp'Rh(PR3)(Ar(F))H; determination of rhodium-carbon bond energies of
 fluoroaryl substituents.
;
_journal_issue 43
_journal_name_full 'Dalton transactions (Cambridge, England : 2003)'
_journal_page_first 10495
_journal_page_last 10509
_journal_paper_doi 10.1039/c0dt00157k
_journal_volume 39
_journal_year 2010
_chemical_formula_moiety 'C24 H34 B F3 N6 P Rh, 0.5(C4 H10 O)'
_chemical_formula_sum 'C26 H39 B F3 N6 O0.5 P Rh'
_chemical_formula_weight 645.32
_chemical_name_common jontt04
_chemical_name_systematic
;
?
;
_space_group_IT_number 14
_symmetry_cell_setting monoclinic
_symmetry_space_group_name_Hall '-P 2yn'
_symmetry_space_group_name_H-M 'P 1 21/n 1'
_atom_sites_solution_hydrogens geom
_atom_sites_solution_primary direct
_atom_sites_solution_secondary difmap
_audit_creation_method SHELXL-97
_cell_angle_alpha 90.00
_cell_angle_beta 99.62(2)
_cell_angle_gamma 90.00
_cell_formula_units_Z 8
_cell_length_a 8.612(10)
_cell_length_b 33.54(4)
_cell_length_c 20.40(2)
_cell_measurement_reflns_used 845
_cell_measurement_temperature 100.0(1)
_cell_measurement_theta_max 16.76
_cell_measurement_theta_min 2.36
_cell_volume 5810(11)
_computing_cell_refinement 'SAINT (Bruker, 2008)'
_computing_data_collection 'APEX2 (Bruker, 2009)'
_computing_data_reduction 'SAINT (Bruker, 2008)'
_computing_molecular_graphics 'SHELXTL (Sheldrick, 2008)'
_computing_publication_material 'SHELXTL (Sheldrick, 2008)'
_computing_structure_refinement 'SHELXL-97 (Sheldrick, 2008)'
_computing_structure_solution 'SIR97 (Altomare et al., 1999)'
_diffrn_ambient_temperature 100.0(1)
_diffrn_measured_fraction_theta_full 1.000
_diffrn_measured_fraction_theta_max 1.000
_diffrn_measurement_device_type 'Bruker SMART APEX II CCD Platform'
_diffrn_measurement_method 'area detector, \w scans per \f'
_diffrn_radiation_monochromator graphite
_diffrn_radiation_source 'fine-focus sealed tube'
_diffrn_radiation_type MoK\a
_diffrn_radiation_wavelength 0.71073
_diffrn_reflns_av_R_equivalents 0.3773
_diffrn_reflns_av_sigmaI/netI 0.2323
_diffrn_reflns_limit_h_max 7
_diffrn_reflns_limit_h_min -7
_diffrn_reflns_limit_k_max 29
_diffrn_reflns_limit_k_min -29
_diffrn_reflns_limit_l_max 17
_diffrn_reflns_limit_l_min -17
_diffrn_reflns_number 21541
_diffrn_reflns_theta_full 18.00
_diffrn_reflns_theta_max 18.00
_diffrn_reflns_theta_min 1.58
_diffrn_standards_number 0
_exptl_absorpt_coefficient_mu 0.691
_exptl_absorpt_correction_T_max 0.9863
_exptl_absorpt_correction_T_min 0.7695
_exptl_absorpt_correction_type multi-scan
_exptl_absorpt_process_details 'SADABS (Sheldrick, 2008)'
_exptl_crystal_colour colorless
_exptl_crystal_density_diffrn 1.476
_exptl_crystal_density_method 'not measured'
_exptl_crystal_description needle
_exptl_crystal_F_000 2664
_exptl_crystal_size_max 0.40
_exptl_crystal_size_mid 0.06
_exptl_crystal_size_min 0.02
_refine_diff_density_max 1.306
_refine_diff_density_min -0.847
_refine_diff_density_rms 0.156
_refine_ls_extinction_method none
_refine_ls_goodness_of_fit_ref 1.024
_refine_ls_hydrogen_treatment constr
_refine_ls_matrix_type full
_refine_ls_number_parameters 323
_refine_ls_number_reflns 3999
_refine_ls_number_restraints 0
_refine_ls_restrained_S_all 1.024
_refine_ls_R_factor_all 0.2150
_refine_ls_R_factor_gt 0.1059
_refine_ls_shift/su_max 0.000
_refine_ls_shift/su_mean 0.000
_refine_ls_structure_factor_coef Fsqd
_refine_ls_weighting_details 'calc w=1/[\s^2^(Fo^2^)+(0.1297P)^2^+29.0596P] where P=(Fo^2^+2Fc^2^)/3'
_refine_ls_weighting_scheme calc
_refine_ls_wR_factor_gt 0.2330
_refine_ls_wR_factor_ref 0.2957
_reflns_number_gt 1935
_reflns_number_total 3999
_reflns_threshold_expression >2sigma(I)
_cod_data_source_file c0dt00157k.txt
_cod_data_source_block jontt04_cmpd3d
_cod_original_cell_volume 5809(12)
_cod_database_code 7026043

loop_
_symmetry_equiv_pos_as_xyz
'x, y, z'
'-x+1/2, y+1/2, -z+1/2'
'-x, -y, -z'
'x-1/2, -y-1/2, z-1/2'

loop_
_atom_site_label
_atom_site_type_symbol
_atom_site_fract_x
_atom_site_fract_y
_atom_site_fract_z
_atom_site_U_iso_or_equiv
_atom_site_adp_type
_atom_site_occupancy
_atom_site_symmetry_multiplicity
_atom_site_calc_flag
_atom_site_refinement_flags
Rh1 Rh 0.1542(3) 0.10075(8) 0.33271(11) 0.0279(9) Uani 1 1 d .
F1 F 0.4085(18) 0.1062(5) 0.4697(8) 0.047(5) Uiso 1 1 d .
F2 F 0.706(2) -0.0080(6) 0.4594(10) 0.083(7) Uiso 1 1 d .
F3 F 0.2758(19) 0.0155(5) 0.2952(9) 0.053(5) Uiso 1 1 d .
N1 N -0.009(3) 0.0511(7) 0.3039(11) 0.026(7) Uiso 1 1 d .
N2 N -0.096(2) 0.0541(7) 0.2395(10) 0.019(6) Uiso 1 1 d .
N3 N 0.001(2) 0.1439(6) 0.2751(10) 0.014(6) Uiso 1 1 d .
N4 N -0.096(2) 0.1275(7) 0.2215(11) 0.023(6) Uiso 1 1 d .
N5 N 0.234(3) 0.0920(6) 0.2417(11) 0.024(7) Uiso 1 1 d .
N6 N 0.112(3) 0.0866(7) 0.1861(12) 0.030(7) Uiso 1 1 d .
B1 B -0.066(4) 0.0868(10) 0.1927(17) 0.021(10) Uiso 1 1 d .
H1B H -0.1339 0.0832 0.1482 0.025 Uiso 1 1 calc R
C1 C -0.058(4) 0.0154(10) 0.3266(16) 0.042(10) Uiso 1 1 d .
C2 C -0.170(3) -0.0023(10) 0.2804(15) 0.037(9) Uiso 1 1 d .
H2A H -0.2212 -0.0271 0.2841 0.045 Uiso 1 1 calc R
C3 C -0.190(3) 0.0227(9) 0.2293(14) 0.022(8) Uiso 1 1 d .
C4 C -0.033(3) 0.1823(9) 0.2780(13) 0.021(8) Uiso 1 1 d .
C5 C -0.148(3) 0.1937(9) 0.2275(12) 0.016(8) Uiso 1 1 d .
H5A H -0.1936 0.2192 0.2180 0.019 Uiso 1 1 calc R
C6 C -0.180(3) 0.1592(10) 0.1948(15) 0.036(9) Uiso 1 1 d .
C7 C 0.367(3) 0.0899(8) 0.2223(14) 0.028(9) Uiso 1 1 d .
C8 C 0.339(3) 0.0846(7) 0.1522(12) 0.005(7) Uiso 1 1 d .
H8A H 0.4166 0.0836 0.1243 0.006 Uiso 1 1 calc R
C9 C 0.189(3) 0.0814(9) 0.1332(15) 0.029(9) Uiso 1 1 d .
C10 C 0.030(3) -0.0004(8) 0.3910(13) 0.027(8) Uiso 1 1 d .
H10A H 0.1329 0.0127 0.4012 0.040 Uiso 1 1 calc R
H10B H 0.0443 -0.0292 0.3873 0.040 Uiso 1 1 calc R
H10C H -0.0305 0.0052 0.4267 0.040 Uiso 1 1 calc R
C11 C -0.300(4) 0.0162(11) 0.1632(17) 0.067(12) Uiso 1 1 d .
H11A H -0.3694 0.0394 0.1533 0.101 Uiso 1 1 calc R
H11B H -0.3636 -0.0077 0.1661 0.101 Uiso 1 1 calc R
H11C H -0.2372 0.0128 0.1277 0.101 Uiso 1 1 calc R
C12 C 0.064(4) 0.2096(9) 0.3279(15) 0.045(10) Uiso 1 1 d .
H12A H 0.1561 0.1951 0.3511 0.067 Uiso 1 1 calc R
H12B H 0.0002 0.2189 0.3603 0.067 Uiso 1 1 calc R
H12C H 0.0999 0.2326 0.3048 0.067 Uiso 1 1 calc R
C13 C -0.300(4) 0.1534(10) 0.1306(16) 0.051(10) Uiso 1 1 d .
H13A H -0.3697 0.1310 0.1362 0.077 Uiso 1 1 calc R
H13B H -0.2445 0.1480 0.0935 0.077 Uiso 1 1 calc R
H13C H -0.3635 0.1777 0.1213 0.077 Uiso 1 1 calc R
C14 C 0.522(3) 0.0969(9) 0.2647(14) 0.030(8) Uiso 1 1 d .
H14A H 0.5066 0.1051 0.3092 0.045 Uiso 1 1 calc R
H14B H 0.5788 0.1179 0.2449 0.045 Uiso 1 1 calc R
H14C H 0.5842 0.0722 0.2680 0.045 Uiso 1 1 calc R
C15 C 0.092(4) 0.0728(10) 0.0659(16) 0.055(11) Uiso 1 1 d .
H15A H 0.1613 0.0652 0.0346 0.082 Uiso 1 1 calc R
H15B H 0.0319 0.0966 0.0494 0.082 Uiso 1 1 calc R
H15C H 0.0183 0.0509 0.0699 0.082 Uiso 1 1 calc R
C16 C 0.3302(19) 0.0620(6) 0.3781(10) 0.029(9) Uiso 1 1 d G
C17 C 0.428(2) 0.0743(5) 0.4358(10) 0.032(9) Uiso 1 1 d G
C18 C 0.555(2) 0.0508(6) 0.4635(8) 0.052(10) Uiso 1 1 d G
H18A H 0.6215 0.0591 0.5030 0.062 Uiso 1 1 calc R
C19 C 0.584(2) 0.0150(6) 0.4335(10) 0.042(10) Uiso 1 1 d G
C20 C 0.487(2) 0.0027(5) 0.3757(10) 0.045(10) Uiso 1 1 d G
H20A H 0.5067 -0.0217 0.3552 0.054 Uiso 1 1 calc R
C21 C 0.360(2) 0.0262(6) 0.3480(8) 0.039(10) Uiso 1 1 d G
P1 P 0.0518(10) 0.1147(3) 0.4248(4) 0.035(3) Uani 1 1 d .
C22 C 0.051(3) 0.0790(8) 0.4889(13) 0.028(9) Uiso 1 1 d .
H22A H 0.0028 0.0907 0.5247 0.043 Uiso 1 1 calc R
H22B H 0.1589 0.0709 0.5064 0.043 Uiso 1 1 calc R
H22C H -0.0105 0.0556 0.4709 0.043 Uiso 1 1 calc R
C23 C 0.113(4) 0.1566(9) 0.4762(16) 0.052(10) Uiso 1 1 d .
H23A H 0.0566 0.1568 0.5141 0.078 Uiso 1 1 calc R
H23B H 0.0893 0.1812 0.4504 0.078 Uiso 1 1 calc R
H23C H 0.2265 0.1550 0.4923 0.078 Uiso 1 1 calc R
C24 C -0.154(3) 0.1217(9) 0.4023(15) 0.041(10) Uiso 1 1 d .
H24A H -0.2007 0.1258 0.4424 0.062 Uiso 1 1 calc R
H24B H -0.2013 0.0981 0.3784 0.062 Uiso 1 1 calc R
H24C H -0.1745 0.1452 0.3735 0.062 Uiso 1 1 calc R
Rh2 Rh 0.6229(3) 0.30455(8) 0.22664(12) 0.0324(9) Uani 1 1 d .
F4 F 0.816(2) 0.3230(5) 0.3739(9) 0.060(6) Uiso 1 1 d .
F5 F 0.398(2) 0.3364(6) 0.4923(10) 0.078(7) Uiso 1 1 d .
F6 F 0.2839(19) 0.3086(5) 0.2667(8) 0.054(5) Uiso 1 1 d .
N7 N 0.414(3) 0.3323(7) 0.1602(11) 0.030(7) Uiso 1 1 d .
N8 N 0.350(3) 0.3082(7) 0.1065(11) 0.025(7) Uiso 1 1 d .
N9 N 0.504(2) 0.2524(7) 0.2240(11) 0.022(6) Uiso 1 1 d .
N10 N 0.393(2) 0.2419(7) 0.1637(11) 0.021(6) Uiso 1 1 d .
N11 N 0.697(3) 0.2816(6) 0.1380(11) 0.021(6) Uiso 1 1 d .
N12 N 0.581(3) 0.2654(7) 0.0910(11) 0.027(7) Uiso 1 1 d .
B2 B 0.412(4) 0.2656(11) 0.1023(18) 0.030(11) Uiso 1 1 d .
H2B H 0.3467 0.2524 0.0631 0.036 Uiso 1 1 calc R
C25 C 0.331(3) 0.3653(9) 0.1551(14) 0.024(8) Uiso 1 1 d .
C26 C 0.219(3) 0.3618(9) 0.0945(13) 0.023(8) Uiso 1 1 d .
H26A H 0.1435 0.3814 0.0768 0.028 Uiso 1 1 calc R
C27 C 0.239(3) 0.3256(8) 0.0674(14) 0.018(8) Uiso 1 1 d .
C28 C 0.473(3) 0.2239(9) 0.2625(14) 0.025(8) Uiso 1 1 d .
C29 C 0.367(3) 0.1946(9) 0.2354(14) 0.027(8) Uiso 1 1 d .
H29A H 0.3353 0.1712 0.2561 0.032 Uiso 1 1 calc R
C30 C 0.318(4) 0.2079(10) 0.1698(17) 0.046(10) Uiso 1 1 d .
C31 C 0.836(3) 0.2727(8) 0.1208(14) 0.023(8) Uiso 1 1 d .
C32 C 0.801(3) 0.2507(8) 0.0605(14) 0.028(9) Uiso 1 1 d .
H32A H 0.8765 0.2404 0.0356 0.033 Uiso 1 1 calc R
C33 C 0.647(3) 0.2470(9) 0.0450(14) 0.025(8) Uiso 1 1 d .
C34 C 0.351(3) 0.3993(8) 0.1996(14) 0.029(8) Uiso 1 1 d .
H34A H 0.3740 0.3900 0.2458 0.044 Uiso 1 1 calc R
H34B H 0.2546 0.4153 0.1931 0.044 Uiso 1 1 calc R
H34C H 0.4391 0.4157 0.1901 0.044 Uiso 1 1 calc R
C35 C 0.146(3) 0.3090(9) 0.0079(13) 0.028(8) Uiso 1 1 d .
H35A H 0.2168 0.3000 -0.0221 0.041 Uiso 1 1 calc R
H35B H 0.0749 0.3295 -0.0143 0.041 Uiso 1 1 calc R
H35C H 0.0848 0.2864 0.0199 0.041 Uiso 1 1 calc R
C36 C 0.563(3) 0.2222(9) 0.3346(14) 0.044(10) Uiso 1 1 d .
H36A H 0.6715 0.2316 0.3356 0.066 Uiso 1 1 calc R
H36B H 0.5649 0.1947 0.3508 0.066 Uiso 1 1 calc R
H36C H 0.5105 0.2393 0.3630 0.066 Uiso 1 1 calc R
C37 C 0.208(3) 0.1870(9) 0.1160(14) 0.040(9) Uiso 1 1 d .
H37A H 0.1401 0.2066 0.0895 0.060 Uiso 1 1 calc R
H37B H 0.1426 0.1681 0.1360 0.060 Uiso 1 1 calc R
H37C H 0.2691 0.1725 0.0872 0.060 Uiso 1 1 calc R
C38 C 0.988(3) 0.2820(9) 0.1639(15) 0.042(10) Uiso 1 1 d .
H38A H 0.9738 0.2823 0.2105 0.063 Uiso 1 1 calc R
H38B H 1.0251 0.3083 0.1519 0.063 Uiso 1 1 calc R
H38C H 1.0663 0.2617 0.1577 0.063 Uiso 1 1 calc R
C39 C 0.556(3) 0.2261(8) -0.0144(12) 0.020(8) Uiso 1 1 d .
H39A H 0.4753 0.2440 -0.0375 0.030 Uiso 1 1 calc R
H39B H 0.5065 0.2022 0.0002 0.030 Uiso 1 1 calc R
H39C H 0.6286 0.2185 -0.0446 0.030 Uiso 1 1 calc R
C40 C 0.551(2) 0.3179(6) 0.3151(8) 0.016(8) Uiso 1 1 d G
C41 C 0.6594(18) 0.3236(7) 0.3731(11) 0.048(10) Uiso 1 1 d G
C42 C 0.607(2) 0.3287(7) 0.4334(8) 0.050(10) Uiso 1 1 d G
H42A H 0.6807 0.3326 0.4730 0.060 Uiso 1 1 calc R
C43 C 0.447(3) 0.3282(7) 0.4357(9) 0.054(11) Uiso 1 1 d G
C44 C 0.3386(19) 0.3225(7) 0.3777(12) 0.082(13) Uiso 1 1 d G
H44A H 0.2290 0.3221 0.3793 0.099 Uiso 1 1 calc R
C45 C 0.391(2) 0.3173(7) 0.3174(9) 0.061(11) Uiso 1 1 d G
P2 P 0.7708(11) 0.3598(3) 0.2341(4) 0.048(3) Uani 1 1 d .
C46 C 0.727(4) 0.3984(10) 0.2900(17) 0.069(12) Uiso 1 1 d .
H46A H 0.7786 0.4233 0.2802 0.103 Uiso 1 1 calc R
H46B H 0.7662 0.3904 0.3360 0.103 Uiso 1 1 calc R
H46C H 0.6130 0.4025 0.2841 0.103 Uiso 1 1 calc R
C47 C 0.977(3) 0.3597(10) 0.2620(16) 0.052(11) Uiso 1 1 d .
H47A H 1.0044 0.3814 0.2940 0.077 Uiso 1 1 calc R
H47B H 1.0313 0.3635 0.2241 0.077 Uiso 1 1 calc R
H47C H 1.0082 0.3342 0.2835 0.077 Uiso 1 1 calc R
C48 C 0.765(4) 0.3843(10) 0.1582(17) 0.066(12) Uiso 1 1 d .
H48A H 0.8030 0.4117 0.1662 0.099 Uiso 1 1 calc R
H48B H 0.6561 0.3848 0.1343 0.099 Uiso 1 1 calc R
H48C H 0.8316 0.3702 0.1314 0.099 Uiso 1 1 calc R
C49 C 0.001(9) 0.422(2) 0.477(4) 0.23(4) Uiso 1 1 d .
H49A H 0.0419 0.4317 0.5225 0.338 Uiso 1 1 calc R
H49B H -0.0470 0.3961 0.4794 0.338 Uiso 1 1 calc R
H49C H -0.0776 0.4413 0.4555 0.338 Uiso 1 1 calc R
C50 C 0.101(9) 0.420(2) 0.448(4) 0.19(3) Uiso 1 1 d .
H50A H 0.0586 0.4027 0.4105 0.234 Uiso 1 1 calc R
H50B H 0.1806 0.4040 0.4772 0.234 Uiso 1 1 calc R
O1 O 0.190(6) 0.4484(15) 0.420(3) 0.192(18) Uiso 1 1 d .
C51 C 0.306(13) 0.450(3) 0.384(6) 0.33(6) Uiso 1 1 d .
H51A H 0.3893 0.4357 0.4143 0.399 Uiso 1 1 calc R
H51B H 0.2664 0.4305 0.3494 0.399 Uiso 1 1 calc R
C52 C 0.381(6) 0.4689(17) 0.357(3) 0.14(2) Uiso 1 1 d .
H52A H 0.4920 0.4631 0.3727 0.213 Uiso 1 1 calc R
H52B H 0.3601 0.4972 0.3638 0.213 Uiso 1 1 calc R
H52C H 0.3553 0.4628 0.3090 0.213 Uiso 1 1 calc R

loop_
_atom_site_aniso_label
_atom_site_aniso_U_11
_atom_site_aniso_U_22
_atom_site_aniso_U_33
_atom_site_aniso_U_23
_atom_site_aniso_U_13
_atom_site_aniso_U_12
Rh1 0.0392(17) 0.0357(19) 0.0088(15) 0.0020(13) 0.0038(12) 0.0023(16)
P1 0.050(6) 0.045(7) 0.010(5) 0.000(4) 0.007(5) 0.000(5)
Rh2 0.0432(18) 0.039(2) 0.0108(16) -0.0006(14) -0.0068(13) 0.0033(16)
P2 0.050(7) 0.072(8) 0.023(6) -0.004(5) 0.010(5) 0.004(6)

loop_
_atom_type_symbol
_atom_type_description
_atom_type_scat_dispersion_real
_atom_type_scat_dispersion_imag
_atom_type_scat_source
C C 0.0033 0.0016 'International Tables Vol C Tables 4.2.6.8 and 6.1.1.4'
H H 0.0000 0.0000 'International Tables Vol C Tables 4.2.6.8 and 6.1.1.4'
B B 0.0013 0.0007 'International Tables Vol C Tables 4.2.6.8 and 6.1.1.4'
N N 0.0061 0.0033 'International Tables Vol C Tables 4.2.6.8 and 6.1.1.4'
O O 0.0106 0.0060 'International Tables Vol C Tables 4.2.6.8 and 6.1.1.4'
F F 0.0171 0.0103 'International Tables Vol C Tables 4.2.6.8 and 6.1.1.4'
P P 0.1023 0.0942 'International Tables Vol C Tables 4.2.6.8 and 6.1.1.4'
Rh Rh -1.1178 0.9187 'International Tables Vol C Tables 4.2.6.8 and 6.1.1.4'

loop_
_geom_angle_atom_site_label_1
_geom_angle_atom_site_label_2
_geom_angle_atom_site_label_3
_geom_angle
C16 Rh1 N5 89.1(8)
C16 Rh1 N3 170.2(8)
N5 Rh1 N3 82.8(8)
C16 Rh1 N1 91.8(8)
N5 Rh1 N1 86.9(8)
N3 Rh1 N1 93.3(8)
C16 Rh1 P1 96.6(6)
N5 Rh1 P1 174.2(7)
N3 Rh1 P1 91.5(6)
N1 Rh1 P1 93.4(6)
C1 N1 N2 103(2)
C1 N1 Rh1 142(2)
N2 N1 Rh1 114.5(17)
C3 N2 N1 108(2)
C3 N2 B1 130(2)
N1 N2 B1 122(2)
C4 N3 N4 109(2)
C4 N3 Rh1 138.0(18)
N4 N3 Rh1 113.3(16)
C6 N4 N3 103(2)
C6 N4 B1 131(2)
N3 N4 B1 123(2)
C7 N5 N6 109(2)
C7 N5 Rh1 136(2)
N6 N5 Rh1 114.7(16)
C9 N6 N5 105(2)
C9 N6 B1 133(2)
N5 N6 B1 122(2)
N2 B1 N4 111(2)
N2 B1 N6 109(2)
N4 B1 N6 105(2)
N2 B1 H1B 110.6
N4 B1 H1B 110.6
N6 B1 H1B 110.6
C2 C1 N1 112(3)
C2 C1 C10 130(3)
N1 C1 C10 118(3)
C3 C2 C1 105(3)
C3 C2 H2A 127.7
C1 C2 H2A 127.7
N2 C3 C2 112(3)
N2 C3 C11 122(3)
C2 C3 C11 126(3)
N3 C4 C5 112(3)
N3 C4 C12 121(2)
C5 C4 C12 126(3)
C6 C5 C4 102(3)
C6 C5 H5A 129.2
C4 C5 H5A 129.2
C5 C6 N4 115(3)
C5 C6 C13 126(3)
N4 C6 C13 119(3)
N5 C7 C8 108(2)
N5 C7 C14 125(3)
C8 C7 C14 126(3)
C9 C8 C7 108(2)
C9 C8 H8A 126.0
C7 C8 H8A 126.0
C8 C9 N6 110(3)
C8 C9 C15 132(3)
N6 C9 C15 118(3)
C1 C10 H10A 109.5
C1 C10 H10B 109.5
H10A C10 H10B 109.5
C1 C10 H10C 109.5
H10A C10 H10C 109.5
H10B C10 H10C 109.5
C3 C11 H11A 109.5
C3 C11 H11B 109.5
H11A C11 H11B 109.5
C3 C11 H11C 109.5
H11A C11 H11C 109.5
H11B C11 H11C 109.5
C4 C12 H12A 109.5
C4 C12 H12B 109.5
H12A C12 H12B 109.5
C4 C12 H12C 109.5
H12A C12 H12C 109.5
H12B C12 H12C 109.5
C6 C13 H13A 109.5
C6 C13 H13B 109.5
H13A C13 H13B 109.5
C6 C13 H13C 109.5
H13A C13 H13C 109.5
H13B C13 H13C 109.5
C7 C14 H14A 109.5
C7 C14 H14B 109.5
H14A C14 H14B 109.5
C7 C14 H14C 109.5
H14A C14 H14C 109.5
H14B C14 H14C 109.5
C9 C15 H15A 109.5
C9 C15 H15B 109.5
H15A C15 H15B 109.5
C9 C15 H15C 109.5
H15A C15 H15C 109.5
H15B C15 H15C 109.5
C17 C16 C21 120.0
C17 C16 Rh1 118.8(11)
C21 C16 Rh1 120.9(11)
F1 C17 C18 114.4(17)
F1 C17 C16 125.6(17)
C18 C17 C16 120.0
C17 C18 C19 120.0
C17 C18 H18A 120.0
C19 C18 H18A 120.0
F2 C19 C20 119.3(18)
F2 C19 C18 120.7(18)
C20 C19 C18 120.0
C19 C20 C21 120.0
C19 C20 H20A 120.0
C21 C20 H20A 120.0
F3 C21 C20 119.3(17)
F3 C21 C16 120.7(18)
C20 C21 C16 120.0
C24 P1 C22 98.8(14)
C24 P1 C23 103.3(15)
C22 P1 C23 97.9(15)
C24 P1 Rh1 109.0(11)
C22 P1 Rh1 121.7(10)
C23 P1 Rh1 122.4(11)
P1 C22 H22A 109.5
P1 C22 H22B 109.5
H22A C22 H22B 109.5
P1 C22 H22C 109.5
H22A C22 H22C 109.5
H22B C22 H22C 109.5
P1 C23 H23A 109.5
P1 C23 H23B 109.5
H23A C23 H23B 109.5
P1 C23 H23C 109.5
H23A C23 H23C 109.5
H23B C23 H23C 109.5
P1 C24 H24A 109.5
P1 C24 H24B 109.5
H24A C24 H24B 109.5
P1 C24 H24C 109.5
H24A C24 H24C 109.5
H24B C24 H24C 109.5
N9 Rh2 C40 89.3(9)
N9 Rh2 N11 83.6(9)
C40 Rh2 N11 171.7(8)
N9 Rh2 P2 175.4(7)
C40 Rh2 P2 90.6(6)
N11 Rh2 P2 96.1(6)
N9 Rh2 N7 89.6(9)
C40 Rh2 N7 96.5(8)
N11 Rh2 N7 87.8(8)
P2 Rh2 N7 95.0(6)
C25 N7 N8 107(2)
C25 N7 Rh2 139.6(19)
N8 N7 Rh2 113.7(17)
C27 N8 N7 112(2)
C27 N8 B2 128(3)
N7 N8 B2 119(2)
C28 N9 N10 99(2)
C28 N9 Rh2 141(2)
N10 N9 Rh2 119.1(16)
C30 N10 N9 113(2)
C30 N10 B2 131(3)
N9 N10 B2 115(2)
C31 N11 N12 108(2)
C31 N11 Rh2 134.6(18)
N12 N11 Rh2 116.2(16)
C33 N12 N11 109(2)
C33 N12 B2 130(3)
N11 N12 B2 120(2)
N12 B2 N10 112(3)
N12 B2 N8 111(3)
N10 B2 N8 111(2)
N12 B2 H2B 107.7
N10 B2 H2B 107.7
N8 B2 H2B 107.7
N7 C25 C26 106(2)
N7 C25 C34 127(3)
C26 C25 C34 126(3)
C27 C26 C25 108(3)
C27 C26 H26A 126.0
C25 C26 H26A 126.0
N8 C27 C26 107(3)
N8 C27 C35 127(3)
C26 C27 C35 127(3)
N9 C28 C29 118(3)
N9 C28 C36 119(3)
C29 C28 C36 123(3)
C28 C29 C30 103(3)
C28 C29 H29A 128.5
C30 C29 H29A 128.5
N10 C30 C29 107(3)
N10 C30 C37 126(3)
C29 C30 C37 127(3)
N11 C31 C32 106(2)
N11 C31 C38 123(3)
C32 C31 C38 131(3)
C33 C32 C31 108(3)
C33 C32 H32A 126.0
C31 C32 H32A 126.0
C32 C33 N12 109(3)
C32 C33 C39 127(3)
N12 C33 C39 124(2)
C25 C34 H34A 109.5
C25 C34 H34B 109.5
H34A C34 H34B 109.5
C25 C34 H34C 109.5
H34A C34 H34C 109.5
H34B C34 H34C 109.5
C27 C35 H35A 109.5
C27 C35 H35B 109.5
H35A C35 H35B 109.5
C27 C35 H35C 109.5
H35A C35 H35C 109.5
H35B C35 H35C 109.5
C28 C36 H36A 109.5
C28 C36 H36B 109.5
H36A C36 H36B 109.5
C28 C36 H36C 109.5
H36A C36 H36C 109.5
H36B C36 H36C 109.5
C30 C37 H37A 109.5
C30 C37 H37B 109.5
H37A C37 H37B 109.5
C30 C37 H37C 109.5
H37A C37 H37C 109.5
H37B C37 H37C 109.5
C31 C38 H38A 109.5
C31 C38 H38B 109.5
H38A C38 H38B 109.5
C31 C38 H38C 109.5
H38A C38 H38C 109.5
H38B C38 H38C 109.5
C33 C39 H39A 109.5
C33 C39 H39B 109.5
H39A C39 H39B 109.5
C33 C39 H39C 109.5
H39A C39 H39C 109.5
H39B C39 H39C 109.5
C41 C40 C45 120.0
C41 C40 Rh2 121.5(12)
C45 C40 Rh2 118.2(12)
F4 C41 C40 122.3(17)
F4 C41 C42 117.7(17)
C40 C41 C42 120.0
C43 C42 C41 120.0
C43 C42 H42A 120.0
C41 C42 H42A 120.0
F5 C43 C44 120.5(19)
F5 C43 C42 119.3(19)
C44 C43 C42 120.0
C43 C44 C45 120.0
C43 C44 H44A 120.0
C45 C44 H44A 120.0
F6 C45 C44 116.1(18)
F6 C45 C40 123.6(18)
C44 C45 C40 120.0
C48 P2 C47 99.6(16)
C48 P2 C46 104.1(17)
C47 P2 C46 95.8(16)
C48 P2 Rh2 113.4(12)
C47 P2 Rh2 123.3(12)
C46 P2 Rh2 117.4(12)
P2 C46 H46A 109.5
P2 C46 H46B 109.5
H46A C46 H46B 109.5
P2 C46 H46C 109.5
H46A C46 H46C 109.5
H46B C46 H46C 109.5
P2 C47 H47A 109.5
P2 C47 H47B 109.5
H47A C47 H47B 109.5
P2 C47 H47C 109.5
H47A C47 H47C 109.5
H47B C47 H47C 109.5
P2 C48 H48A 109.5
P2 C48 H48B 109.5
H48A C48 H48B 109.5
P2 C48 H48C 109.5
H48A C48 H48C 109.5
H48B C48 H48C 109.5
C50 C49 H49A 109.5
C50 C49 H49B 109.5
H49A C49 H49B 109.5
C50 C49 H49C 109.5
H49A C49 H49C 109.5
H49B C49 H49C 109.5
C49 C50 O1 134(9)
C49 C50 H50A 103.7
O1 C50 H50A 103.7
C49 C50 H50B 103.7
O1 C50 H50B 103.7
H50A C50 H50B 105.3
C51 O1 C50 140(8)
C52 C51 O1 148(10)
C52 C51 H51A 99.7
O1 C51 H51A 99.7
C52 C51 H51B 99.7
O1 C51 H51B 99.7
H51A C51 H51B 104.1
C51 C52 H52A 109.5
C51 C52 H52B 109.5
H52A C52 H52B 109.5
C51 C52 H52C 109.5
H52A C52 H52C 109.5
H52B C52 H52C 109.5

loop_
_geom_bond_atom_site_label_1
_geom_bond_atom_site_label_2
_geom_bond_distance
Rh1 C16 2.090(14)
Rh1 N5 2.10(2)
Rh1 N3 2.17(2)
Rh1 N1 2.19(2)
Rh1 P1 2.252(9)
F1 C17 1.30(2)
F2 C19 1.34(2)
F3 C21 1.25(2)
N1 C1 1.37(3)
N1 N2 1.40(3)
N2 C3 1.32(3)
N2 B1 1.51(4)
N3 C4 1.32(3)
N3 N4 1.37(3)
N4 C6 1.35(3)
N4 B1 1.52(4)
N5 C7 1.28(3)
N5 N6 1.42(3)
N6 C9 1.37(3)
N6 B1 1.57(4)
B1 H1B 1.0000
C1 C2 1.37(4)
C1 C10 1.50(4)
C2 C3 1.33(4)
C2 H2A 0.9500
C3 C11 1.53(4)
C4 C5 1.36(3)
C4 C12 1.52(4)
C5 C6 1.34(4)
C5 H5A 0.9500
C6 C13 1.54(4)
C7 C8 1.42(3)
C7 C14 1.48(4)
C8 C9 1.29(3)
C8 H8A 0.9500
C9 C15 1.51(4)
C10 H10A 0.9800
C10 H10B 0.9800
C10 H10C 0.9800
C11 H11A 0.9800
C11 H11B 0.9800
C11 H11C 0.9800
C12 H12A 0.9800
C12 H12B 0.9800
C12 H12C 0.9800
C13 H13A 0.9800
C13 H13B 0.9800
C13 H13C 0.9800
C14 H14A 0.9800
C14 H14B 0.9800
C14 H14C 0.9800
C15 H15A 0.9800
C15 H15B 0.9800
C15 H15C 0.9800
C16 C17 1.3900
C16 C21 1.3900
C17 C18 1.3900
C18 C19 1.3900
C18 H18A 0.9500
C19 C20 1.3900
C20 C21 1.3900
C20 H20A 0.9500
P1 C24 1.77(3)
P1 C22 1.77(3)
P1 C23 1.78(3)
C22 H22A 0.9800
C22 H22B 0.9800
C22 H22C 0.9800
C23 H23A 0.9800
C23 H23B 0.9800
C23 H23C 0.9800
C24 H24A 0.9800
C24 H24B 0.9800
C24 H24C 0.9800
Rh2 N9 2.02(2)
Rh2 C40 2.051(16)
Rh2 N11 2.16(2)
Rh2 P2 2.239(11)
Rh2 N7 2.26(2)
F4 C41 1.35(2)
F5 C43 1.32(2)
F6 C45 1.30(2)
N7 C25 1.31(3)
N7 N8 1.40(3)
N8 C27 1.28(3)
N8 B2 1.53(4)
N9 C28 1.29(3)
N9 N10 1.47(3)
N10 C30 1.33(3)
N10 B2 1.52(4)
N11 C31 1.34(3)
N11 N12 1.38(3)
N12 C33 1.33(3)
N12 B2 1.51(4)
B2 H2B 1.0000
C25 C26 1.44(4)
C25 C34 1.45(4)
C26 C27 1.36(3)
C26 H26A 0.9500
C27 C35 1.45(3)
C28 C29 1.39(4)
C28 C36 1.54(4)
C29 C30 1.41(4)
C29 H29A 0.9500
C30 C37 1.50(4)
C31 C32 1.42(4)
C31 C38 1.48(4)
C32 C33 1.32(3)
C32 H32A 0.9500
C33 C39 1.50(3)
C34 H34A 0.9800
C34 H34B 0.9800
C34 H34C 0.9800
C35 H35A 0.9800
C35 H35B 0.9800
C35 H35C 0.9800
C36 H36A 0.9800
C36 H36B 0.9800
C36 H36C 0.9800
C37 H37A 0.9800
C37 H37B 0.9800
C37 H37C 0.9800
C38 H38A 0.9800
C38 H38B 0.9800
C38 H38C 0.9800
C39 H39A 0.9800
C39 H39B 0.9800
C39 H39C 0.9800
C40 C41 1.3900
C40 C45 1.3900
C41 C42 1.3900
C42 C43 1.3900
C42 H42A 0.9500
C43 C44 1.3900
C44 C45 1.3900
C44 H44A 0.9500
P2 C48 1.75(3)
P2 C47 1.77(3)
P2 C46 1.81(3)
C46 H46A 0.9800
C46 H46B 0.9800
C46 H46C 0.9800
C47 H47A 0.9800
C47 H47B 0.9800
C47 H47C 0.9800
C48 H48A 0.9800
C48 H48B 0.9800
C48 H48C 0.9800
C49 C50 1.12(8)
C49 H49A 0.9800
C49 H49B 0.9800
C49 H49C 0.9800
C50 O1 1.40(7)
C50 H50A 0.9900
C50 H50B 0.9900
O1 C51 1.33(10)
C51 C52 1.12(11)
C51 H51A 0.9900
C51 H51B 0.9900
C52 H52A 0.9800
C52 H52B 0.9800
C52 H52C 0.9800

loop_
_geom_torsion_atom_site_label_1
_geom_torsion_atom_site_label_2
_geom_torsion_atom_site_label_3
_geom_torsion_atom_site_label_4
_geom_torsion
C16 Rh1 N1 C1 39(3)
N5 Rh1 N1 C1 128(3)
N3 Rh1 N1 C1 -149(3)
P1 Rh1 N1 C1 -57(3)
C16 Rh1 N1 N2 -138.5(17)
N5 Rh1 N1 N2 -49.5(17)
N3 Rh1 N1 N2 33.1(17)
P1 Rh1 N1 N2 124.7(16)
C1 N1 N2 C3 2(3)
Rh1 N1 N2 C3 -179.1(16)
C1 N1 N2 B1 -173(2)
Rh1 N1 N2 B1 6(3)
C16 Rh1 N3 C4 -90(5)
N5 Rh1 N3 C4 -124(3)
N1 Rh1 N3 C4 149(3)
P1 Rh1 N3 C4 56(3)
C16 Rh1 N3 N4 94(5)
N5 Rh1 N3 N4 59.2(16)
N1 Rh1 N3 N4 -27.2(16)
P1 Rh1 N3 N4 -120.7(15)
C4 N3 N4 C6 1(3)
Rh1 N3 N4 C6 178.9(17)
C4 N3 N4 B1 165(2)
Rh1 N3 N4 B1 -17(3)
C16 Rh1 N5 C7 -43(3)
N3 Rh1 N5 C7 132(3)
N1 Rh1 N5 C7 -134(3)
P1 Rh1 N5 C7 133(6)
C16 Rh1 N5 N6 136.9(17)
N3 Rh1 N5 N6 -48.6(17)
N1 Rh1 N5 N6 45.1(17)
P1 Rh1 N5 N6 -47(8)
C7 N5 N6 C9 0(3)
Rh1 N5 N6 C9 -179.9(17)
C7 N5 N6 B1 179(2)
Rh1 N5 N6 B1 -1(3)
C3 N2 B1 N4 125(3)
N1 N2 B1 N4 -61(3)
C3 N2 B1 N6 -120(3)
N1 N2 B1 N6 54(3)
C6 N4 B1 N2 -131(3)
N3 N4 B1 N2 71(3)
C6 N4 B1 N6 111(3)
N3 N4 B1 N6 -47(3)
C9 N6 B1 N2 120(3)
N5 N6 B1 N2 -59(3)
C9 N6 B1 N4 -122(3)
N5 N6 B1 N4 59(3)
N2 N1 C1 C2 -1(3)
Rh1 N1 C1 C2 -179(2)
N2 N1 C1 C10 171(2)
Rh1 N1 C1 C10 -7(5)
N1 C1 C2 C3 0(3)
C10 C1 C2 C3 -171(3)
N1 N2 C3 C2 -3(3)
B1 N2 C3 C2 172(3)
N1 N2 C3 C11 -179(2)
B1 N2 C3 C11 -4(4)
C1 C2 C3 N2 2(3)
C1 C2 C3 C11 178(3)
N4 N3 C4 C5 -1(3)
Rh1 N3 C4 C5 -177.6(18)
N4 N3 C4 C12 -174(2)
Rh1 N3 C4 C12 9(4)
N3 C4 C5 C6 0(3)
C12 C4 C5 C6 173(3)
C4 C5 C6 N4 1(3)
C4 C5 C6 C13 -178(3)
N3 N4 C6 C5 -1(3)
B1 N4 C6 C5 -163(3)
N3 N4 C6 C13 178(2)
B1 N4 C6 C13 16(4)
N6 N5 C7 C8 2(3)
Rh1 N5 C7 C8 -178.1(19)
N6 N5 C7 C14 175(3)
Rh1 N5 C7 C14 -5(5)
N5 C7 C8 C9 -4(3)
C14 C7 C8 C9 -177(3)
C7 C8 C9 N6 4(3)
C7 C8 C9 C15 -175(3)
N5 N6 C9 C8 -2(3)
B1 N6 C9 C8 179(3)
N5 N6 C9 C15 177(3)
B1 N6 C9 C15 -2(5)
N5 Rh1 C16 C17 129.5(11)
N3 Rh1 C16 C17 95(5)
N1 Rh1 C16 C17 -143.7(11)
P1 Rh1 C16 C17 -50.1(10)
N5 Rh1 C16 C21 -44.5(11)
N3 Rh1 C16 C21 -79(5)
N1 Rh1 C16 C21 42.3(11)
P1 Rh1 C16 C21 135.9(10)
C21 C16 C17 F1 -177(2)
Rh1 C16 C17 F1 9.0(19)
C21 C16 C17 C18 0.0
Rh1 C16 C17 C18 -174.0(13)
F1 C17 C18 C19 177.3(19)
C16 C17 C18 C19 0.0
C17 C18 C19 F2 180(2)
C17 C18 C19 C20 0.0
F2 C19 C20 C21 -180(2)
C18 C19 C20 C21 0.0
C19 C20 C21 F3 178(2)
C19 C20 C21 C16 0.0
C17 C16 C21 F3 -178(2)
Rh1 C16 C21 F3 -4.0(19)
C17 C16 C21 C20 0.0
Rh1 C16 C21 C20 173.9(14)
C16 Rh1 P1 C24 -146.2(12)
N5 Rh1 P1 C24 38(7)
N3 Rh1 P1 C24 39.3(13)
N1 Rh1 P1 C24 -54.0(13)
C16 Rh1 P1 C22 -32.5(13)
N5 Rh1 P1 C22 152(7)
N3 Rh1 P1 C22 153.1(13)
N1 Rh1 P1 C22 59.7(13)
C16 Rh1 P1 C23 93.2(14)
N5 Rh1 P1 C23 -83(7)
N3 Rh1 P1 C23 -81.2(14)
N1 Rh1 P1 C23 -174.6(14)
N9 Rh2 N7 C25 136(3)
C40 Rh2 N7 C25 47(3)
N11 Rh2 N7 C25 -140(3)
P2 Rh2 N7 C25 -44(3)
N9 Rh2 N7 N8 -45.0(17)
C40 Rh2 N7 N8 -134.2(17)
N11 Rh2 N7 N8 38.6(17)
P2 Rh2 N7 N8 134.6(16)
C25 N7 N8 C27 3(3)
Rh2 N7 N8 C27 -176.0(17)
C25 N7 N8 B2 -174(2)
Rh2 N7 N8 B2 7(3)
C40 Rh2 N9 C28 -39(3)
N11 Rh2 N9 C28 137(3)
P2 Rh2 N9 C28 50(10)
N7 Rh2 N9 C28 -136(3)
C40 Rh2 N9 N10 128.4(17)
N11 Rh2 N9 N10 -55.9(16)
P2 Rh2 N9 N10 -143(8)
N7 Rh2 N9 N10 31.9(17)
C28 N9 N10 C30 -5(3)
Rh2 N9 N10 C30 -177(2)
C28 N9 N10 B2 -171(2)
Rh2 N9 N10 B2 17(3)
N9 Rh2 N11 C31 -119(3)
C40 Rh2 N11 C31 -88(6)
P2 Rh2 N11 C31 56(3)
N7 Rh2 N11 C31 151(3)
N9 Rh2 N11 N12 46.3(18)
C40 Rh2 N11 N12 77(6)
P2 Rh2 N11 N12 -138.3(17)
N7 Rh2 N11 N12 -43.5(18)
C31 N11 N12 C33 -1(3)
Rh2 N11 N12 C33 -170.0(18)
C31 N11 N12 B2 171(2)
Rh2 N11 N12 B2 2(3)
C33 N12 B2 N10 108(3)
N11 N12 B2 N10 -62(3)
C33 N12 B2 N8 -127(3)
N11 N12 B2 N8 63(3)
C30 N10 B2 N12 -112(3)
N9 N10 B2 N12 51(3)
C30 N10 B2 N8 123(3)
N9 N10 B2 N8 -74(3)
C27 N8 B2 N12 116(3)
N7 N8 B2 N12 -67(3)
C27 N8 B2 N10 -119(3)
N7 N8 B2 N10 58(3)
N8 N7 C25 C26 -3(3)
Rh2 N7 C25 C26 176(2)
N8 N7 C25 C34 179(3)
Rh2 N7 C25 C34 -2(5)
N7 C25 C26 C27 2(3)
C34 C25 C26 C27 180(3)
N7 N8 C27 C26 -2(3)
B2 N8 C27 C26 175(3)
N7 N8 C27 C35 -179(3)
B2 N8 C27 C35 -2(5)
C25 C26 C27 N8 0(3)
C25 C26 C27 C35 177(3)
N10 N9 C28 C29 5(3)
Rh2 N9 C28 C29 174(2)
N10 N9 C28 C36 -179(2)
Rh2 N9 C28 C36 -10(5)
N9 C28 C29 C30 -3(4)
C36 C28 C29 C30 -179(3)
N9 N10 C30 C29 3(3)
B2 N10 C30 C29 167(3)
N9 N10 C30 C37 -174(3)
B2 N10 C30 C37 -11(5)
C28 C29 C30 N10 0(3)
C28 C29 C30 C37 177(3)
N12 N11 C31 C32 1(3)
Rh2 N11 C31 C32 167.4(19)
N12 N11 C31 C38 -174(3)
Rh2 N11 C31 C38 -7(4)
N11 C31 C32 C33 -1(3)
C38 C31 C32 C33 173(3)
C31 C32 C33 N12 0(3)
C31 C32 C33 C39 -180(3)
N11 N12 C33 C32 0(3)
B2 N12 C33 C32 -171(3)
N11 N12 C33 C39 -180(2)
B2 N12 C33 C39 10(5)
N9 Rh2 C40 C41 118.8(12)
N11 Rh2 C40 C41 88(6)
P2 Rh2 C40 C41 -56.6(11)
N7 Rh2 C40 C41 -151.7(12)
N9 Rh2 C40 C45 -55.1(12)
N11 Rh2 C40 C45 -86(6)
P2 Rh2 C40 C45 129.5(11)
N7 Rh2 C40 C45 34.4(13)
C45 C40 C41 F4 178(2)
Rh2 C40 C41 F4 4(2)
C45 C40 C41 C42 0.0
Rh2 C40 C41 C42 -173.8(14)
F4 C41 C42 C43 -178(2)
C40 C41 C42 C43 0.0
C41 C42 C43 F5 -174(2)
C41 C42 C43 C44 0.0
F5 C43 C44 C45 174(2)
C42 C43 C44 C45 0.0
C43 C44 C45 F6 174(2)
C43 C44 C45 C40 0.0
C41 C40 C45 F6 -174(2)
Rh2 C40 C45 F6 0(2)
C41 C40 C45 C44 0.0
Rh2 C40 C45 C44 174.0(14)
N9 Rh2 P2 C48 131(9)
C40 Rh2 P2 C48 -140.1(14)
N11 Rh2 P2 C48 44.7(14)
N7 Rh2 P2 C48 -43.6(15)
N9 Rh2 P2 C47 11(9)
C40 Rh2 P2 C47 99.8(15)
N11 Rh2 P2 C47 -75.4(15)
N7 Rh2 P2 C47 -163.6(15)
N9 Rh2 P2 C46 -107(9)
C40 Rh2 P2 C46 -18.6(15)
N11 Rh2 P2 C46 166.2(15)
N7 Rh2 P2 C46 77.9(15)
C49 C50 O1 C51 -178(12)
C50 O1 C51 C52 174(16)
